data_4076770
loop_
_publ_author_name
'Blackwell, James M.'
'Piers, Warren E.'
'Parvez, Masood'
'McDonald, Robert'

_publ_contact_author
;
    ENTER NAME
 ENTER ADDRESS
;
_publ_section_title
;
 Solution and Solid-State Characteristics of Imine Adducts with
 Tris(pentafluorophenyl)borane
;
_journal_issue 7
_journal_name_full Organometallics
_journal_page_first 1400
_journal_paper_doi 10.1021/om011086n
_journal_volume 21
_journal_year 2002
_chemical_formula_moiety 'C31 H11 B F15 N '
_chemical_formula_sum 'C31 H11 B F15 N'
_chemical_formula_weight 693.22
_space_group_IT_number 2
_symmetry_cell_setting triclinic
_symmetry_Int_Tables_number 2
_symmetry_space_group_name_Hall '-P 1'
_symmetry_space_group_name_H-M 'P -1'
_audit_creation_date 19100-11-18
_audit_creation_method 'by teXsan v1.7'
_audit_update_record
;
?
;
_cell_angle_alpha 101.71(2)
_cell_angle_beta 104.60(2)
_cell_angle_gamma 86.36(2)
_cell_formula_units_Z 2
_cell_length_a 9.983(2)
_cell_length_b 17.673(4)
_cell_length_c 8.184(2)
_cell_measurement_reflns_used 25
_cell_measurement_temperature 170.2
_cell_measurement_theta_max 10.7
_cell_measurement_theta_min 9.2
_cell_volume 1368.1(6)
_computing_cell_refinement 'MSC/AFC Diffractometer Control'
_computing_data_collection 'MSC/AFC Diffractometer Control'
_computing_data_reduction 'teXsan (MSC, 1995)'
_computing_publication_material 'teXsan (MSC, 1995)'
_computing_structure_refinement 'teXsan (MSC, 1995)'
_computing_structure_solution
;
SIR92 (Altomare, et. al. 1993)
;
_diffrn_ambient_temperature 170.2
_diffrn_measurement_device 'Rigaku AFC6S'
_diffrn_measurement_method \w-2\q
_diffrn_orient_matrix_UB_11 -0.08793
_diffrn_orient_matrix_UB_12 -0.02972
_diffrn_orient_matrix_UB_13 -0.03402
_diffrn_orient_matrix_UB_21 0.05411
_diffrn_orient_matrix_UB_22 -0.04954
_diffrn_orient_matrix_UB_23 -0.01224
_diffrn_orient_matrix_UB_31 0.00755
_diffrn_orient_matrix_UB_32 -0.00144
_diffrn_orient_matrix_UB_33 0.12352
_diffrn_radiation_detector 'scintillation counter'
_diffrn_radiation_monochromator graphite
_diffrn_radiation_source 'X-ray tube'
_diffrn_radiation_type 'Mo K\a'
_diffrn_radiation_wavelength 0.7107
_diffrn_reflns_av_R_equivalents 0.04267
_diffrn_reflns_av_sigmaI/netI 0.050
_diffrn_reflns_limit_h_max 11
_diffrn_reflns_limit_h_min 0
_diffrn_reflns_limit_k_max 21
_diffrn_reflns_limit_k_min -21
_diffrn_reflns_limit_l_max 9
_diffrn_reflns_limit_l_min -9
_diffrn_reflns_number 5148
_diffrn_reflns_reduction_process 'Lp corrections applied'
_diffrn_reflns_theta_max 25.05
_diffrn_reflns_theta_min 2.62
_diffrn_standards_decay_% 4.60
_diffrn_standards_interval_count 200
_diffrn_standards_number 3
_exptl_absorpt_coefficient_mu 0.163
_exptl_absorpt_correction_T_max 1.000
_exptl_absorpt_correction_T_min 0.962
_exptl_absorpt_correction_type
;
\y scans (North,Phillips & Matthews, 1968)
;
_exptl_crystal_colour colorless
_exptl_crystal_density_diffrn 1.683
_exptl_crystal_density_meas ?
_exptl_crystal_description block
_exptl_crystal_F_000 688.00
_exptl_crystal_size_max 0.60
_exptl_crystal_size_mid 0.50
_exptl_crystal_size_min 0.40
_refine_diff_density_max 0.24
_refine_diff_density_min -0.27
_refine_ls_extinction_coef 0.0000029(2)
_refine_ls_extinction_expression 'equ(3) Acta Cryst.(1968) A24, p213.'
_refine_ls_extinction_method 'Zachariasen (1967)'
_refine_ls_goodness_of_fit_all 2.793
_refine_ls_goodness_of_fit_obs 2.793
_refine_ls_hydrogen_treatment noref
_refine_ls_matrix_type full
_refine_ls_number_constraints 0
_refine_ls_number_parameters 434
_refine_ls_number_reflns 3157
_refine_ls_number_restraints 0
_refine_ls_R_factor_all 0.0403
_refine_ls_R_factor_obs 0.0403
_refine_ls_shift/esd_max 0.0092
_refine_ls_shift/esd_mean 0.0007
_refine_ls_structure_factor_coef F
_refine_ls_weighting_details 'w = 1/[\s^2^(Fo) + 0.00002|Fo|^2^]'
_refine_ls_weighting_scheme calc
_refine_ls_wR_factor_all 0.0409
_refine_ls_wR_factor_obs 0.0409
_reflns_number_observed 3157
_reflns_number_total 4843
_reflns_observed_criterion >3.00\s(I)
_cod_data_source_file om011086n.cif
_cod_data_source_block James-12_(Compound_4-t)
_cod_depositor_comments
;
The following automatic conversions were performed:

'_exptl_crystal_density_meas' value 'not measured' was changed to '?'
- the value is perceived as not measured.

Automatic conversion script
Id: cif_fix_values 3008 2015-01-20 13:52:24Z robertas 

The following automatic conversions were performed:

'_refine_ls_weighting_scheme' value 'w = 1/[\s^2^(Fo) +
0.00002|Fo|^2^]' was changed to 'calc'. New tag
'_refine_ls_weighting_details' was created. The value of the new tag
was set to 'w = 1/[\s^2^(Fo) + 0.00002|Fo|^2^]'.

Automatic conversion script
Id: cif_fix_values 3143 2015-03-26 13:38:13Z robertas 
;
_cod_original_sg_symbol_H-M 'P -1       '
_cod_original_formula_sum 'C31 H11 B F15 N '
_cod_database_code 4076770

loop_
_symmetry_equiv_pos_as_xyz
'   +x,   +y,   +z'
'   -x,   -y,   -z'

loop_
_atom_site_aniso_label
_atom_site_aniso_U_11
_atom_site_aniso_U_22
_atom_site_aniso_U_33
_atom_site_aniso_U_12
_atom_site_aniso_U_13
_atom_site_aniso_U_23
F(1) 0.044(1) 0.052(1) 0.055(1) -0.016(1) -0.008(1) 0.017(1)
F(2) 0.058(1) 0.051(1) 0.083(2) -0.023(1) 0.016(1) 0.013(1)
F(3) 0.120(2) 0.058(2) 0.075(2) -0.025(1) 0.024(2) 0.034(1)
F(4) 0.105(2) 0.057(2) 0.044(1) -0.009(1) -0.008(1) 0.026(1)
F(5) 0.045(1) 0.047(1) 0.045(1) -0.007(1) -0.008(1) 0.014(1)
F(6) 0.061(1) 0.041(1) 0.060(1) 0.016(1) 0.030(1) 0.017(1)
F(7) 0.062(2) 0.062(2) 0.077(2) 0.027(1) 0.034(1) 0.007(1)
F(8) 0.052(1) 0.098(2) 0.065(2) 0.004(1) 0.039(1) 0.004(1)
F(9) 0.056(1) 0.091(2) 0.057(1) -0.007(1) 0.027(1) 0.030(1)
F(10) 0.045(1) 0.050(1) 0.056(1) 0.007(1) 0.018(1) 0.028(1)
F(11) 0.031(1) 0.055(1) 0.051(1) -0.009(1) 0.009(1) 0.007(1)
F(12) 0.055(1) 0.045(1) 0.078(2) -0.021(1) -0.005(1) 0.003(1)
F(13) 0.104(2) 0.044(1) 0.060(2) -0.006(1) 0.007(1) -0.021(1)
F(14) 0.075(2) 0.059(1) 0.044(1) 0.017(1) 0.027(1) -0.002(1)
F(15) 0.041(1) 0.052(1) 0.043(1) -0.004(1) 0.020(1) 0.004(1)
N(1) 0.025(1) 0.030(2) 0.027(2) -0.001(1) 0.008(1) 0.005(1)
C(1) 0.031(2) 0.027(2) 0.033(2) 0.002(1) 0.011(2) 0.005(2)
C(2) 0.027(2) 0.040(2) 0.026(2) -0.003(2) 0.007(1) 0.007(2)
C(3) 0.040(2) 0.043(2) 0.032(2) -0.003(2) 0.011(2) 0.005(2)
C(4) 0.046(2) 0.057(3) 0.032(2) -0.017(2) 0.006(2) 0.001(2)
C(5) 0.037(2) 0.069(3) 0.035(2) -0.006(2) -0.001(2) 0.010(2)
C(6) 0.046(2) 0.049(3) 0.042(2) 0.011(2) 0.000(2) 0.011(2)
C(7) 0.039(2) 0.036(2) 0.032(2) 0.001(2) 0.003(2) 0.002(2)
C(8) 0.027(2) 0.043(2) 0.022(2) 0.004(2) 0.003(1) 0.006(2)
C(9) 0.035(2) 0.056(3) 0.042(2) 0.003(2) 0.013(2) 0.012(2)
C(10) 0.042(2) 0.064(3) 0.065(3) 0.016(2) 0.024(2) 0.011(2)
C(11) 0.055(3) 0.056(3) 0.069(3) 0.025(2) 0.009(2) -0.008(2)
C(12) 0.056(3) 0.031(2) 0.066(3) 0.009(2) -0.008(2) -0.003(2)
C(13) 0.036(2) 0.032(2) 0.044(2) -0.002(2) -0.003(2) 0.006(2)
C(14) 0.029(2) 0.033(2) 0.027(2) 0.001(2) 0.010(1) 0.002(2)
C(15) 0.036(2) 0.031(2) 0.034(2) 0.003(2) 0.010(2) 0.007(2)
C(16) 0.042(2) 0.033(2) 0.048(2) -0.007(2) 0.018(2) 0.001(2)
C(17) 0.068(3) 0.035(2) 0.048(2) -0.006(2) 0.023(2) 0.014(2)
C(18) 0.061(3) 0.038(2) 0.031(2) -0.001(2) 0.007(2) 0.010(2)
C(19) 0.038(2) 0.029(2) 0.034(2) -0.001(2) 0.008(2) 0.004(2)
C(20) 0.027(2) 0.033(2) 0.025(2) 0.000(1) 0.002(1) 0.005(1)
C(21) 0.037(2) 0.040(2) 0.029(2) 0.002(2) 0.009(2) 0.005(2)
C(22) 0.033(2) 0.050(3) 0.036(2) 0.009(2) 0.009(2) -0.004(2)
C(23) 0.031(2) 0.067(3) 0.036(2) -0.002(2) 0.016(2) -0.002(2)
C(24) 0.036(2) 0.057(3) 0.032(2) -0.005(2) 0.012(2) 0.012(2)
C(25) 0.030(2) 0.041(2) 0.033(2) 0.003(2) 0.005(2) 0.008(2)
C(26) 0.026(2) 0.027(2) 0.028(2) 0.003(1) 0.004(1) 0.008(1)
C(27) 0.029(2) 0.037(2) 0.034(2) 0.002(2) 0.003(2) 0.010(2)
C(28) 0.039(2) 0.033(2) 0.047(2) -0.007(2) -0.005(2) 0.009(2)
C(29) 0.061(3) 0.028(2) 0.038(2) 0.003(2) -0.002(2) -0.003(2)
C(30) 0.048(2) 0.044(2) 0.030(2) 0.011(2) 0.011(2) 0.005(2)
C(31) 0.032(2) 0.038(2) 0.031(2) 0.002(2) 0.005(2) 0.009(2)
B(1) 0.025(2) 0.034(2) 0.028(2) 0.001(2) 0.005(2) 0.009(2)

loop_
_atom_site_label
_atom_site_fract_x
_atom_site_fract_y
_atom_site_fract_z
_atom_site_U_iso_or_equiv
_atom_site_occupancy
_atom_site_thermal_displace_type
_atom_site_calc_flag
F(1) 0.9016(2) 0.3802(1) 0.4231(3) 0.0524(7) 1.000 Uani d
F(2) 0.9454(2) 0.4910(1) 0.2732(3) 0.0633(8) 1.000 Uani d
F(3) 0.7626(3) 0.5195(1) -0.0171(3) 0.0797(9) 1.000 Uani d
F(4) 0.5305(2) 0.4344(1) -0.1508(3) 0.0708(8) 1.000 Uani d
F(5) 0.4787(2) 0.3236(1) 0.0000(2) 0.0479(6) 1.000 Uani d
F(6) 0.4672(2) 0.4192(1) 0.3235(2) 0.0508(7) 1.000 Uani d
F(7) 0.2688(2) 0.4463(1) 0.4849(3) 0.0659(8) 1.000 Uani d
F(8) 0.2117(2) 0.3437(1) 0.6646(3) 0.0690(8) 1.000 Uani d
F(9) 0.3608(2) 0.2097(1) 0.6721(3) 0.0629(8) 1.000 Uani d
F(10) 0.5601(2) 0.1785(1) 0.5057(2) 0.0471(7) 1.000 Uani d
F(11) 0.3945(2) 0.1617(1) 0.1831(2) 0.0458(6) 1.000 Uani d
F(12) 0.3443(2) 0.0488(1) -0.0841(3) 0.0638(7) 1.000 Uani d
F(13) 0.5186(2) 0.0153(1) -0.2972(3) 0.0761(8) 1.000 Uani d
F(14) 0.7495(2) 0.1024(1) -0.2315(3) 0.0598(7) 1.000 Uani d
F(15) 0.8037(2) 0.2179(1) 0.0359(2) 0.0440(6) 1.000 Uani d
N(1) 0.7818(2) 0.2439(1) 0.4333(3) 0.0271(8) 1.000 Uani d
C(1) 0.8166(3) 0.2840(2) 0.5886(4) 0.030(1) 1.000 Uani d
C(2) 0.9291(3) 0.2754(2) 0.7361(4) 0.031(1) 1.000 Uani d
C(3) 0.9633(3) 0.3413(2) 0.8619(4) 0.038(1) 1.000 Uani d
C(4) 1.0683(4) 0.3403(2) 1.0093(4) 0.046(1) 1.000 Uani d
C(5) 1.1376(4) 0.2719(2) 1.0332(4) 0.049(1) 1.000 Uani d
C(6) 1.1032(4) 0.2055(2) 0.9114(5) 0.047(1) 1.000 Uani d
C(7) 1.0009(3) 0.2065(2) 0.7636(4) 0.038(1) 1.000 Uani d
C(8) 0.8708(3) 0.1796(2) 0.3837(4) 0.031(1) 1.000 Uani d
C(9) 0.9974(3) 0.1952(2) 0.3604(4) 0.044(1) 1.000 Uani d
C(10) 1.0841(4) 0.1340(2) 0.3165(5) 0.056(1) 1.000 Uani d
C(11) 1.0437(4) 0.0591(2) 0.2951(5) 0.065(1) 1.000 Uani d
C(12) 0.9160(4) 0.0439(2) 0.3177(5) 0.057(1) 1.000 Uani d
C(13) 0.8276(3) 0.1044(2) 0.3615(4) 0.040(1) 1.000 Uani d
C(14) 0.6882(3) 0.3430(2) 0.2181(4) 0.0298(9) 1.000 Uani d
C(15) 0.8032(3) 0.3899(2) 0.2802(4) 0.034(1) 1.000 Uani d
C(16) 0.8298(4) 0.4488(2) 0.2055(5) 0.041(1) 1.000 Uani d
C(17) 0.7386(4) 0.4634(2) 0.0597(5) 0.048(1) 1.000 Uani d
C(18) 0.6224(4) 0.4197(2) -0.0080(4) 0.043(1) 1.000 Uani d
C(19) 0.5995(3) 0.3618(2) 0.0710(4) 0.034(1) 1.000 Uani d
C(20) 0.5255(3) 0.2949(2) 0.4002(4) 0.0293(9) 1.000 Uani d
C(21) 0.4465(3) 0.3635(2) 0.4050(4) 0.036(1) 1.000 Uani d
C(22) 0.3407(3) 0.3794(2) 0.4888(4) 0.042(1) 1.000 Uani d
C(23) 0.3122(3) 0.3280(2) 0.5805(4) 0.045(1) 1.000 Uani d
C(24) 0.3876(3) 0.2610(2) 0.5841(4) 0.040(1) 1.000 Uani d
C(25) 0.4909(3) 0.2471(2) 0.4973(4) 0.035(1) 1.000 Uani d
C(26) 0.6058(3) 0.1971(2) 0.1316(4) 0.0272(9) 1.000 Uani d
C(27) 0.4901(3) 0.1501(2) 0.0878(4) 0.034(1) 1.000 Uani d
C(28) 0.4599(4) 0.0905(2) -0.0523(5) 0.042(1) 1.000 Uani d
C(29) 0.5467(4) 0.0740(2) -0.1608(4) 0.046(1) 1.000 Uani d
C(30) 0.6626(4) 0.1174(2) -0.1268(4) 0.041(1) 1.000 Uani d
C(31) 0.6885(3) 0.1769(2) 0.0143(4) 0.034(1) 1.000 Uani d
B(1) 0.6463(4) 0.2709(2) 0.2941(5) 0.029(1) 1.000 Uani d
H(1) 0.7573 0.3271 0.6101 0.036 1.000 Uiso c
H(2) 0.9138 0.3882 0.8467 0.045 1.000 Uiso c
H(3) 1.0920 0.3865 1.0931 0.054 1.000 Uiso c
H(4) 1.2093 0.2711 1.1341 0.057 1.000 Uiso c
H(5) 1.1508 0.1586 0.9302 0.056 1.000 Uiso c
H(6) 0.9790 0.1603 0.6799 0.046 1.000 Uiso c
H(7) 1.0252 0.2470 0.3741 0.052 1.000 Uiso c
H(8) 1.1721 0.1436 0.3009 0.067 1.000 Uiso c
H(9) 1.1033 0.0173 0.2649 0.078 1.000 Uiso c
H(10) 0.8884 -0.0082 0.3032 0.069 1.000 Uiso c
H(11) 0.7393 0.0945 0.3760 0.047 1.000 Uiso c

loop_
_atom_type_symbol
_atom_type_oxidation_number
_atom_type_number_in_cell
_atom_type_scat_dispersion_real
_atom_type_scat_dispersion_imag
_atom_type_scat_source
C 0 62 0.003 0.002
;International Tables for Crystallography
(1992, Vol. C, Tables 4.2.6.8 and 6.1.1.1)
;
H 0 22 0.000 0.000
;International Tables for Crystallography
(1992, Vol. C, Table 6.1.1.2)
;
B 0 2 0.001 0.001
;International Tables for Crystallography
(1992, Vol. C, Tables 4.2.6.8 and 6.1.1.1)
;
F 0 30 0.017 0.010
;International Tables for Crystallography
(1992, Vol. C, Tables 4.2.6.8 and 6.1.1.1)
;
N 0 2 0.006 0.003
;International Tables for Crystallography
(1992, Vol. C, Tables 4.2.6.8 and 6.1.1.1)
;

loop_
_geom_angle_atom_site_label_1
_geom_angle_atom_site_label_2
_geom_angle_atom_site_label_3
_geom_angle
_geom_angle_publ_flag
C(1) N(1) C(8) 118.4(3) yes
C(1) N(1) B(1) 119.6(3) yes
C(8) N(1) B(1) 121.8(2) yes
N(1) C(1) C(2) 132.1(3) yes
N(1) C(1) H(1) 114.0 no
C(2) C(1) H(1) 113.9 no
C(1) C(2) C(3) 115.9(3) yes
C(1) C(2) C(7) 125.8(3) yes
C(3) C(2) C(7) 118.3(3) yes
C(2) C(3) C(4) 121.3(3) yes
C(2) C(3) H(2) 119.3 no
C(4) C(3) H(2) 119.3 no
C(3) C(4) C(5) 119.3(3) yes
C(3) C(4) H(3) 120.2 no
C(5) C(4) H(3) 120.5 no
C(4) C(5) C(6) 120.2(3) yes
C(4) C(5) H(4) 119.5 no
C(6) C(5) H(4) 120.3 no
C(5) C(6) C(7) 120.7(3) yes
C(5) C(6) H(5) 119.4 no
C(7) C(6) H(5) 119.9 no
C(2) C(7) C(6) 120.1(3) yes
C(2) C(7) H(6) 120.0 no
C(6) C(7) H(6) 119.9 no
N(1) C(8) C(9) 118.7(3) yes
N(1) C(8) C(13) 119.8(3) yes
C(9) C(8) C(13) 121.5(3) yes
C(8) C(9) C(10) 119.0(3) yes
C(8) C(9) H(7) 120.7 no
C(10) C(9) H(7) 120.4 no
C(9) C(10) C(11) 120.5(4) yes
C(9) C(10) H(8) 120.2 no
C(11) C(10) H(8) 119.4 no
C(10) C(11) C(12) 120.2(3) yes
C(10) C(11) H(9) 120.3 no
C(12) C(11) H(9) 119.4 no
C(11) C(12) C(13) 120.2(4) yes
C(11) C(12) H(10) 120.0 no
C(13) C(12) H(10) 119.9 no
C(8) C(13) C(12) 118.7(3) yes
C(8) C(13) H(11) 120.6 no
C(12) C(13) H(11) 120.8 no
C(15) C(14) C(19) 112.8(3) yes
C(15) C(14) B(1) 129.0(3) yes
C(19) C(14) B(1) 118.2(3) yes
F(1) C(15) C(14) 121.3(3) yes
F(1) C(15) C(16) 114.1(3) yes
C(14) C(15) C(16) 124.6(3) yes
F(2) C(16) C(15) 120.8(3) yes
F(2) C(16) C(17) 119.9(3) yes
C(15) C(16) C(17) 119.3(3) yes
F(3) C(17) C(16) 120.7(3) yes
F(3) C(17) C(18) 120.1(3) yes
C(16) C(17) C(18) 119.2(3) yes
F(4) C(18) C(17) 119.7(3) yes
F(4) C(18) C(19) 120.8(3) yes
C(17) C(18) C(19) 119.5(3) yes
F(5) C(19) C(14) 119.7(3) yes
F(5) C(19) C(18) 115.7(3) yes
C(14) C(19) C(18) 124.5(3) yes
C(21) C(20) C(25) 112.1(3) yes
C(21) C(20) B(1) 126.0(3) yes
C(25) C(20) B(1) 121.9(3) yes
F(6) C(21) C(20) 121.6(3) yes
F(6) C(21) C(22) 114.5(3) yes
C(20) C(21) C(22) 123.8(3) yes
F(7) C(22) C(21) 119.9(3) yes
F(7) C(22) C(23) 120.0(3) yes
C(21) C(22) C(23) 120.0(3) yes
F(8) C(23) C(22) 120.3(3) yes
F(8) C(23) C(24) 120.7(3) yes
C(22) C(23) C(24) 119.0(3) yes
F(9) C(24) C(23) 120.0(3) yes
F(9) C(24) C(25) 120.9(3) yes
C(23) C(24) C(25) 119.1(3) yes
F(10) C(25) C(20) 118.7(3) yes
F(10) C(25) C(24) 115.4(3) yes
C(20) C(25) C(24) 125.9(3) yes
C(27) C(26) C(31) 111.8(3) yes
C(27) C(26) B(1) 127.5(3) yes
C(31) C(26) B(1) 120.7(3) yes
F(11) C(27) C(26) 121.0(3) yes
F(11) C(27) C(28) 114.1(3) yes
C(26) C(27) C(28) 124.9(3) yes
F(12) C(28) C(27) 120.2(3) yes
F(12) C(28) C(29) 120.0(3) yes
C(27) C(28) C(29) 119.8(3) yes
F(13) C(29) C(28) 120.2(4) yes
F(13) C(29) C(30) 120.9(4) yes
C(28) C(29) C(30) 118.9(3) yes
F(14) C(30) C(29) 120.1(3) yes
F(14) C(30) C(31) 120.5(3) yes
C(29) C(30) C(31) 119.4(3) yes
F(15) C(31) C(26) 119.4(3) yes
F(15) C(31) C(30) 115.4(3) yes
C(26) C(31) C(30) 125.2(3) yes
N(1) B(1) C(14) 109.7(2) yes
N(1) B(1) C(20) 105.8(2) yes
N(1) B(1) C(26) 107.1(2) yes
C(14) B(1) C(20) 112.7(3) yes
C(14) B(1) C(26) 107.4(3) yes
C(20) B(1) C(26) 114.0(3) yes

loop_
_geom_bond_atom_site_label_1
_geom_bond_atom_site_label_2
_geom_bond_distance
_geom_bond_publ_flag
F(1) C(15) 1.358(3) yes
F(2) C(16) 1.347(4) yes
F(3) C(17) 1.340(4) yes
F(4) C(18) 1.351(4) yes
F(5) C(19) 1.355(3) yes
F(6) C(21) 1.348(4) yes
F(7) C(22) 1.345(4) yes
F(8) C(23) 1.339(4) yes
F(9) C(24) 1.343(4) yes
F(10) C(25) 1.363(4) yes
F(11) C(27) 1.359(3) yes
F(12) C(28) 1.349(4) yes
F(13) C(29) 1.345(4) yes
F(14) C(30) 1.345(4) yes
F(15) C(31) 1.353(3) yes
N(1) C(1) 1.296(4) yes
N(1) C(8) 1.454(4) yes
N(1) B(1) 1.649(4) yes
C(1) C(2) 1.453(4) yes
C(1) H(1) 0.95 no
C(2) C(3) 1.386(4) yes
C(2) C(7) 1.403(4) yes
C(3) C(4) 1.387(4) yes
C(3) H(2) 0.95 no
C(4) C(5) 1.378(5) yes
C(4) H(3) 0.95 no
C(5) C(6) 1.376(5) yes
C(5) H(4) 0.95 no
C(6) C(7) 1.375(4) yes
C(6) H(5) 0.95 no
C(7) H(6) 0.95 no
C(8) C(9) 1.377(4) yes
C(8) C(13) 1.386(4) yes
C(9) C(10) 1.389(5) yes
C(9) H(7) 0.95 no
C(10) C(11) 1.372(5) yes
C(10) H(8) 0.95 no
C(11) C(12) 1.384(5) yes
C(11) H(9) 0.95 no
C(12) C(13) 1.391(5) yes
C(12) H(10) 0.95 no
C(13) H(11) 0.95 no
C(14) C(15) 1.385(4) yes
C(14) C(19) 1.390(4) yes
C(14) B(1) 1.645(5) yes
C(15) C(16) 1.380(4) yes
C(16) C(17) 1.367(5) yes
C(17) C(18) 1.366(5) yes
C(18) C(19) 1.376(4) yes
C(20) C(21) 1.403(4) yes
C(20) C(25) 1.384(4) yes
C(20) B(1) 1.643(5) yes
C(21) C(22) 1.384(4) yes
C(22) C(23) 1.373(5) yes
C(23) C(24) 1.365(5) yes
C(24) C(25) 1.376(4) yes
C(26) C(27) 1.395(4) yes
C(26) C(31) 1.398(4) yes
C(26) B(1) 1.650(5) yes
C(27) C(28) 1.375(4) yes
C(28) C(29) 1.370(5) yes
C(29) C(30) 1.367(5) yes
C(30) C(31) 1.378(4) yes

loop_
_geom_contact_atom_site_label_1
_geom_contact_atom_site_label_2
_geom_contact_distance
_geom_contact_site_symmetry_2
_geom_contact_publ_flag
F(1) F(2) 3.150(3) 2_766 no
F(1) F(8) 3.329(3) 1_655 no
F(1) F(7) 3.451(3) 2_666 no
F(2) F(8) 3.235(3) 2_666 no
F(2) F(7) 3.265(3) 2_666 no
F(2) F(7) 3.385(3) 1_655 no
F(2) C(4) 3.442(4) 1_554 no
F(2) F(2) 3.548(4) 2_766 no
F(3) C(4) 3.066(4) 2_766 no
F(3) F(6) 3.257(3) 2_665 no
F(3) F(8) 3.332(3) 2_666 no
F(3) F(4) 3.520(4) 2_665 no
F(3) F(5) 3.560(3) 2_665 no
F(4) C(22) 3.080(4) 1_554 no
F(4) C(23) 3.090(4) 1_554 no
F(4) C(18) 3.131(4) 2_665 no
F(4) F(4) 3.178(5) 2_665 no
F(4) F(6) 3.194(3) 2_665 no
F(4) C(17) 3.299(5) 2_665 no
F(4) F(7) 3.467(3) 1_554 no
F(4) F(8) 3.496(3) 1_554 no
F(4) C(21) 3.498(4) 1_554 no
F(4) C(24) 3.526(4) 1_554 no
F(5) F(9) 3.026(3) 1_554 no
F(5) C(24) 3.268(4) 1_554 no
F(5) F(8) 3.370(3) 1_554 no
F(5) C(23) 3.431(4) 1_554 no
F(6) F(7) 3.502(3) 2_666 no
F(6) F(6) 3.588(4) 2_666 no
F(7) C(16) 3.154(4) 2_666 no
F(7) C(15) 3.282(4) 2_666 no
F(8) C(3) 3.289(4) 1_455 no
F(8) C(2) 3.363(4) 1_455 no
F(8) C(4) 3.483(4) 1_455 no
F(9) C(29) 3.248(4) 1_556 no
F(9) C(28) 3.323(4) 1_556 no
F(9) C(30) 3.523(4) 1_556 no
F(9) C(10) 3.567(5) 1_455 no
F(10) F(14) 2.968(3) 1_556 no
F(10) C(30) 3.299(4) 1_556 no
F(10) F(13) 3.544(3) 2_655 no
F(11) C(5) 3.259(4) 1_454 no
F(11) C(6) 3.339(4) 1_454 no
F(11) F(13) 3.442(3) 2_655 no
F(12) C(12) 3.140(4) 2_655 no
F(12) C(29) 3.206(4) 2_655 no
F(12) C(28) 3.246(4) 2_655 no
F(12) C(13) 3.400(4) 2_655 no
F(12) F(13) 3.461(3) 2_655 no
F(12) C(6) 3.551(4) 1_454 no
F(12) F(12) 3.559(4) 2_655 no
F(13) F(13) 3.182(4) 2_654 no
F(14) C(7) 3.217(4) 1_554 no
F(14) C(11) 3.446(4) 2_755 no
F(15) C(7) 3.296(4) 1_554 no
F(15) C(2) 3.367(3) 1_554 no
F(15) C(6) 3.375(4) 1_554 no
F(15) C(3) 3.488(4) 1_554 no
F(15) C(5) 3.532(4) 1_554 no
F(15) C(4) 3.593(4) 1_554 no
C(3) C(17) 3.480(5) 1_556 no
C(3) C(16) 3.563(5) 1_556 no
C(4) C(16) 3.467(5) 1_556 no
C(28) C(28) 3.471(7) 2_655 no

loop_
_geom_torsion_atom_site_label_1
_geom_torsion_atom_site_label_2
_geom_torsion_atom_site_label_3
_geom_torsion_atom_site_label_4
_geom_torsion
_geom_torsion_publ_flag
F(1) C(15) C(14) C(19) -180.0(3) no
F(1) C(15) C(14) B(1) -0.1(5) no
F(1) C(15) C(16) F(2) 0.3(4) no
F(1) C(15) C(16) C(17) 179.3(3) no
F(2) C(16) C(15) C(14) -179.1(3) no
F(2) C(16) C(17) F(3) 0.0(5) no
F(2) C(16) C(17) C(18) 179.6(3) no
F(3) C(17) C(16) C(15) -179.1(3) no
F(3) C(17) C(18) F(4) -1.3(5) no
F(3) C(17) C(18) C(19) 179.3(3) no
F(4) C(18) C(17) C(16) 179.1(3) no
F(4) C(18) C(19) F(5) -2.3(5) no
F(4) C(18) C(19) C(14) -179.9(3) no
F(5) C(19) C(14) C(15) -176.6(3) no
F(5) C(19) C(14) B(1) 3.5(4) no
F(5) C(19) C(18) C(17) 177.1(3) no
F(6) C(21) C(20) C(25) 177.8(3) no
F(6) C(21) C(20) B(1) -2.3(5) no
F(6) C(21) C(22) F(7) -0.3(5) no
F(6) C(21) C(22) C(23) -178.2(3) no
F(7) C(22) C(21) C(20) -179.1(3) no
F(7) C(22) C(23) F(8) 0.8(5) no
F(7) C(22) C(23) C(24) -179.3(3) no
F(8) C(23) C(22) C(21) 178.7(3) no
F(8) C(23) C(24) F(9) 0.3(5) no
F(8) C(23) C(24) C(25) -179.4(3) no
F(9) C(24) C(23) C(22) -179.6(3) no
F(9) C(24) C(25) F(10) 1.0(5) no
F(9) C(24) C(25) C(20) 178.6(3) no
F(10) C(25) C(20) C(21) -179.5(3) no
F(10) C(25) C(20) B(1) 0.6(4) no
F(10) C(25) C(24) C(23) -179.3(3) no
F(11) C(27) C(26) C(31) -178.2(3) no
F(11) C(27) C(26) B(1) -0.5(5) no
F(11) C(27) C(28) F(12) -0.7(4) no
F(11) C(27) C(28) C(29) 178.6(3) no
F(12) C(28) C(27) C(26) -179.4(3) no
F(12) C(28) C(29) F(13) -1.3(5) no
F(12) C(28) C(29) C(30) 179.4(3) no
F(13) C(29) C(28) C(27) 179.4(3) no
F(13) C(29) C(30) F(14) 0.8(5) no
F(13) C(29) C(30) C(31) -179.8(3) no
F(14) C(30) C(29) C(28) -179.9(3) no
F(14) C(30) C(31) F(15) 0.8(5) no
F(14) C(30) C(31) C(26) -179.6(3) no
F(15) C(31) C(26) C(27) 178.6(3) no
F(15) C(31) C(26) B(1) 0.7(4) no
F(15) C(31) C(30) C(29) -178.5(3) no
N(1) C(1) C(2) C(3) 159.0(3) no
N(1) C(1) C(2) C(7) -23.4(6) no
N(1) C(8) C(9) C(10) 178.7(3) no
N(1) C(8) C(13) C(12) -178.6(3) no
N(1) B(1) C(14) C(15) -14.9(4) no
N(1) B(1) C(14) C(19) 165.0(3) no
N(1) B(1) C(20) C(21) 130.4(3) no
N(1) B(1) C(20) C(25) -49.7(4) no
N(1) B(1) C(26) C(27) 109.8(3) no
N(1) B(1) C(26) C(31) -72.7(3) no
C(1) N(1) C(8) C(9) -71.8(4) no
C(1) N(1) C(8) C(13) 108.0(3) no
C(1) N(1) B(1) C(14) 78.7(3) no
C(1) N(1) B(1) C(20) -43.0(4) no
C(1) N(1) B(1) C(26) -165.0(3) no
C(1) C(2) C(3) C(4) 179.6(3) no
C(1) C(2) C(7) C(6) -178.2(3) no
C(2) C(1) N(1) C(8) -3.9(5) no
C(2) C(1) N(1) B(1) -179.2(3) no
C(2) C(3) C(4) C(5) -1.6(5) no
C(2) C(7) C(6) C(5) -0.7(5) no
C(3) C(2) C(7) C(6) -0.6(5) no
C(3) C(4) C(5) C(6) 0.3(6) no
C(4) C(3) C(2) C(7) 1.8(5) no
C(4) C(5) C(6) C(7) 0.9(6) no
C(8) N(1) B(1) C(14) -96.4(3) no
C(8) N(1) B(1) C(20) 141.9(3) no
C(8) N(1) B(1) C(26) 19.9(4) no
C(8) C(9) C(10) C(11) 0.6(6) no
C(8) C(13) C(12) C(11) -0.8(5) no
C(9) C(8) N(1) B(1) 103.4(3) no
C(9) C(8) C(13) C(12) 1.2(5) no
C(9) C(10) C(11) C(12) -0.2(6) no
C(10) C(9) C(8) C(13) -1.1(5) no
C(10) C(11) C(12) C(13) 0.3(6) no
C(13) C(8) N(1) B(1) -76.9(4) no
C(14) C(15) C(16) C(17) -0.1(5) no
C(14) C(19) C(18) C(17) -0.5(5) no
C(14) B(1) C(20) C(21) 10.5(4) no
C(14) B(1) C(20) C(25) -169.5(3) no
C(14) B(1) C(26) C(27) -132.4(3) no
C(14) B(1) C(26) C(31) 45.1(4) no
C(15) C(14) C(19) C(18) 0.9(5) no
C(15) C(14) B(1) C(20) 102.6(4) no
C(15) C(14) B(1) C(26) -131.0(3) no
C(15) C(16) C(17) C(18) 0.5(5) no
C(16) C(15) C(14) C(19) -0.6(5) no
C(16) C(15) C(14) B(1) 179.3(3) no
C(16) C(17) C(18) C(19) -0.3(6) no
C(18) C(19) C(14) B(1) -179.0(3) no
C(19) C(14) B(1) C(20) -77.5(3) no
C(19) C(14) B(1) C(26) 48.9(4) no
C(20) C(21) C(22) C(23) 3.0(5) no
C(20) C(25) C(24) C(23) -1.6(5) no
C(20) B(1) C(26) C(27) -6.8(5) no
C(20) B(1) C(26) C(31) 170.7(3) no
C(21) C(20) C(25) C(24) 2.9(5) no
C(21) C(20) B(1) C(26) -112.3(3) no
C(21) C(22) C(23) C(24) -1.4(5) no
C(22) C(21) C(20) C(25) -3.6(5) no
C(22) C(21) C(20) B(1) 176.4(3) no
C(22) C(23) C(24) C(25) 0.7(5) no
C(24) C(25) C(20) B(1) -177.0(3) no
C(25) C(20) B(1) C(26) 67.7(4) no
C(26) C(27) C(28) C(29) -0.1(5) no
C(26) C(31) C(30) C(29) 1.1(5) no
C(27) C(26) C(31) C(30) -1.0(5) no
C(27) C(28) C(29) C(30) 0.1(5) no
C(28) C(27) C(26) C(31) 0.5(5) no
C(28) C(27) C(26) B(1) 178.2(3) no
C(28) C(29) C(30) C(31) -0.6(5) no
C(30) C(31) C(26) B(1) -178.9(3) no
